data_4513494
loop_
_publ_author_name
'Pimenta, Vanessa'
'Lhoste, J\'er\^ome'
'H\'emon-Ribaud, Annie'
'Leblanc, Marc'
'Gren\`eche, Jean-Marc'
'Jouffret, Laurent'
'Martel, Arnaud'
'Dujardin, Gilles'
'Maisonneuve, Vincent'

_publ_section_title
;
 Evidence of New Fluorinated Coordination Compounds in the Composition
 Space Diagram of FeF3/ZnF2--Hamtetraz-HFaqSystem
;
_journal_issue 9
_journal_name_full 'Crystal Growth &amp; Design'
_journal_page_first 4248
_journal_paper_doi 10.1021/acs.cgd.5b00530
_journal_volume 15
_journal_year 2015
_chemical_formula_moiety '2(C2 H4 F5 Fe N10 Zn), C H6 N3, 2(C2 H8 N), 2(N0.50)'
_chemical_formula_sum 'C9 H30 F10 Fe2 N26 Zn2'
_chemical_formula_weight 935.03
_chemical_name_systematic
; 
 ? 
;
_space_group_IT_number 15
_symmetry_cell_setting monoclinic
_symmetry_space_group_name_Hall '-C 2yc'
_symmetry_space_group_name_H-M 'C 1 2/c 1'
_atom_sites_solution_hydrogens geom
_atom_sites_solution_primary direct
_atom_sites_solution_secondary difmap
_audit_creation_method SHELXL-97
_cell_angle_alpha 90.00
_cell_angle_beta 105.644(11)
_cell_angle_gamma 90.00
_cell_formula_units_Z 4
_cell_length_a 29.371(10)
_cell_length_b 6.645(2)
_cell_length_c 17.375(6)
_cell_measurement_reflns_used 1589
_cell_measurement_temperature 296(2)
_cell_measurement_theta_max 43.11
_cell_measurement_theta_min 6.291
_cell_volume 3265.5(19)
_computing_structure_refinement 'SHELXL-97 (Sheldrick, 2008)'
_computing_structure_solution 'SHELXS-97 (Sheldrick, 2008)'
_diffrn_ambient_temperature 296(2)
_diffrn_detector_area_resol_mean 10.0
_diffrn_measured_fraction_theta_full 0.990
_diffrn_measured_fraction_theta_max 0.990
_diffrn_measurement_device_type 'Bruker APEXII'
_diffrn_measurement_method '\w scans'
_diffrn_radiation_monochromator graphite
_diffrn_radiation_source 'fine-focus sealed tube'
_diffrn_radiation_type MoK\a
_diffrn_radiation_wavelength 0.71073
_diffrn_reflns_av_R_equivalents 0.1605
_diffrn_reflns_av_sigmaI/netI 0.1221
_diffrn_reflns_limit_h_max 38
_diffrn_reflns_limit_h_min -38
_diffrn_reflns_limit_k_max 8
_diffrn_reflns_limit_k_min -8
_diffrn_reflns_limit_l_max 22
_diffrn_reflns_limit_l_min -22
_diffrn_reflns_number 25646
_diffrn_reflns_theta_full 27.92
_diffrn_reflns_theta_max 27.92
_diffrn_reflns_theta_min 1.62
_diffrn_standards_decay_% 0
_diffrn_standards_interval_count 0
_diffrn_standards_number 0
_exptl_absorpt_coefficient_mu 2.431
_exptl_absorpt_correction_T_max 0.941
_exptl_absorpt_correction_T_min 0.862
_exptl_absorpt_correction_type multi-scan
_exptl_absorpt_process_details '(SHELX76; Sheldrick, 2008)'
_exptl_crystal_colour brown
_exptl_crystal_density_diffrn 1.902
_exptl_crystal_density_meas ?
_exptl_crystal_density_method 'not measured'
_exptl_crystal_description needle
_exptl_crystal_F_000 1872
_exptl_crystal_size_max 0.236
_exptl_crystal_size_mid 0.051
_exptl_crystal_size_min 0.025
_refine_diff_density_max 1.088
_refine_diff_density_min -0.204
_refine_diff_density_rms 0.061
_refine_ls_extinction_method none
_refine_ls_goodness_of_fit_ref 1.288
_refine_ls_hydrogen_treatment constr
_refine_ls_matrix_type full
_refine_ls_number_parameters 227
_refine_ls_number_reflns 3873
_refine_ls_number_restraints 1
_refine_ls_restrained_S_all 1.288
_refine_ls_R_factor_all 0.1978
_refine_ls_R_factor_gt 0.1369
_refine_ls_shift/su_max 0.059
_refine_ls_shift/su_mean 0.002
_refine_ls_structure_factor_coef Fsqd
_refine_ls_weighting_details 'calc w=1/[\s^2^(Fo^2^)+(0.2000P)^2^+0.0000P] where P=(Fo^2^+2Fc^2^)/3'
_refine_ls_weighting_scheme calc
_refine_ls_wR_factor_gt 0.3516
_refine_ls_wR_factor_ref 0.3881
_reflns_number_gt 2257
_reflns_number_total 3873
_reflns_threshold_expression >2sigma(I)
_cod_data_source_file cg5b00530_si_003.cif
_cod_data_source_block Hdma2HguaNH4Zn2Fe2F10Amtetraz4
_cod_depositor_comments
;
The following automatic conversions were performed:

'_exptl_crystal_density_meas' value 'not measured' was changed to '?'
- the value is perceived as not measured.

Automatic conversion script
Id: cif_fix_values 3271 2015-04-21 07:52:19Z andrius 

 Adding full bibliography for 4513493--4513496.cif.
;
_cod_original_cell_volume 3265.3(18)
_cod_original_sg_symbol_H-M 'C 2/c'
_cod_database_code 4513494

loop_
_symmetry_equiv_pos_as_xyz
'x, y, z'
'-x, y, -z+1/2'
'x+1/2, y+1/2, z'
'-x+1/2, y+1/2, -z+1/2'
'-x, -y, -z'
'x, -y, z-1/2'
'-x+1/2, -y+1/2, -z'
'x+1/2, -y+1/2, z-1/2'

loop_
_atom_site_label
_atom_site_type_symbol
_atom_site_fract_x
_atom_site_fract_y
_atom_site_fract_z
_atom_site_U_iso_or_equiv
_atom_site_adp_type
_atom_site_occupancy
_atom_site_symmetry_multiplicity
_atom_site_calc_flag
_atom_site_refinement_flags
Zn1 Zn 0.25186(6) 0.4937(2) 0.75123(9) 0.0425(18) Uani 1 1 d .
Fe1 Fe 0.40355(7) 0.1709(3) 0.56670(11) 0.0401(18) Uani 1 1 d .
F1 F 0.2495(3) 0.2444(11) 0.8172(4) 0.044(2) Uani 1 1 d .
F2 F 0.4541(3) 0.1269(13) 0.6636(5) 0.058(3) Uani 1 1 d .
F3 F 0.4161(3) 0.4537(11) 0.5754(4) 0.045(2) Uani 1 1 d .
F4 F 0.4496(3) 0.1300(16) 0.5083(5) 0.067(3) Uani 1 1 d .
F5 F 0.3844(4) -0.0975(13) 0.5580(5) 0.063(3) Uani 1 1 d .
N1 N 0.1971(4) 0.1421(16) 0.6536(6) 0.042(3) Uani 1 1 d .
N2 N 0.1988(4) 0.3466(15) 0.6566(6) 0.042(3) Uani 1 1 d .
N3 N 0.1699(4) 0.4198(17) 0.5925(6) 0.045(3) Uani 1 1 d .
N4 N 0.3517(4) 0.2329(15) 0.4535(6) 0.037(3) Uani 1 1 d .
N5 N 0.1553(5) -0.0940(17) 0.5602(7) 0.058(4) Uani 1 1 d .
H5A H 0.1693 -0.1923 0.5893 0.069 Uiso 1 1 calc R
H5B H 0.1348 -0.1178 0.5154 0.069 Uiso 1 1 calc R
C1 C 0.1654(4) 0.0957(19) 0.5844(7) 0.038(3) Uani 1 1 d .
N6 N 0.3531(4) 0.2299(15) 0.6390(6) 0.041(3) Uani 1 1 d .
N7 N 0.3312(4) 0.0692(15) 0.6642(6) 0.042(3) Uani 1 1 d .
N8 N 0.3029(4) 0.1405(15) 0.7024(6) 0.039(3) Uani 1 1 d .
N9 N 0.3048(4) 0.3471(15) 0.7054(6) 0.040(3) Uani 1 1 d .
N10 N 0.3501(5) 0.5860(17) 0.6567(9) 0.065(4) Uani 1 1 d .
H10A H 0.3377 0.6847 0.6758 0.078 Uiso 1 1 calc R
H10B H 0.3709 0.6086 0.6311 0.078 Uiso 1 1 calc R
C2 C 0.3366(4) 0.3926(19) 0.6667(7) 0.036(3) Uani 1 1 d .
C3 C 0.0000 -0.130(3) 0.2500 0.063(6) Uani 1 2 d S
N11 N 0.0000 0.065(4) 0.2500 0.081(6) Uani 1 2 d S
H11A H 0.0169 0.1300 0.2905 0.098 Uiso 0.50 1 calc PR
H11B H -0.0169 0.1300 0.2095 0.098 Uiso 0.50 1 calc PR
N12 N 0.0265(6) -0.224(2) 0.3135(10) 0.073(5) Uani 1 1 d .
H12A H 0.0432 -0.1563 0.3533 0.088 Uiso 1 1 calc R
H12B H 0.0271 -0.3536 0.3148 0.088 Uiso 1 1 calc R
N13 N 0.0432(7) 0.657(4) 0.5959(14) 0.125(9) Uani 1 1 d D
H13A H 0.0139 0.6257 0.5985 0.150 Uiso 1 1 calc R
H13B H 0.0484 0.5879 0.5546 0.150 Uiso 1 1 calc R
C4 C 0.0436(14) 0.849(4) 0.579(2) 0.164(14) Uiso 1 1 d D
H4A H 0.0448 0.9273 0.6259 0.246 Uiso 1 1 calc R
H4B H 0.0155 0.8827 0.5379 0.246 Uiso 1 1 calc R
H4C H 0.0709 0.8790 0.5604 0.246 Uiso 1 1 calc R
C5 C 0.0753(10) 0.586(5) 0.6665(17) 0.127(10) Uani 1 1 d .
H5C H 0.1069 0.6222 0.6664 0.191 Uiso 1 1 calc R
H5D H 0.0729 0.4417 0.6688 0.191 Uiso 1 1 calc R
H5E H 0.0679 0.6442 0.7121 0.191 Uiso 1 1 calc R
N14 N 0.2393(12) 0.628(8) 0.486(2) 0.120(19) Uani 0.50 1 d P

loop_
_atom_site_aniso_label
_atom_site_aniso_U_11
_atom_site_aniso_U_22
_atom_site_aniso_U_33
_atom_site_aniso_U_23
_atom_site_aniso_U_13
_atom_site_aniso_U_12
Zn1 0.050(2) 0.0321(18) 0.0448(19) -0.0011(6) 0.0116(8) -0.0001(6)
Fe1 0.046(2) 0.0341(19) 0.040(2) 0.0003(7) 0.0103(9) 0.0040(8)
F1 0.060(5) 0.034(4) 0.038(4) 0.003(3) 0.015(3) -0.001(3)
F2 0.062(5) 0.051(5) 0.056(5) 0.003(4) 0.005(4) 0.001(4)
F3 0.046(5) 0.041(4) 0.047(5) -0.003(3) 0.013(3) -0.001(3)
F4 0.074(6) 0.071(6) 0.068(6) -0.008(5) 0.038(5) 0.006(5)
F5 0.093(7) 0.032(4) 0.056(5) -0.004(4) 0.008(5) -0.007(4)
N1 0.051(6) 0.032(5) 0.038(5) 0.002(4) 0.004(4) -0.006(5)
N2 0.056(7) 0.033(5) 0.036(5) 0.001(4) 0.012(5) 0.003(5)
N3 0.047(7) 0.046(6) 0.039(6) 0.003(5) 0.007(5) 0.003(5)
N4 0.041(5) 0.034(5) 0.034(5) -0.008(4) 0.008(4) -0.006(4)
N5 0.072(9) 0.027(6) 0.057(7) -0.001(5) -0.011(6) -0.003(5)
C1 0.037(6) 0.037(6) 0.037(6) 0.005(5) 0.006(5) 0.001(5)
N6 0.051(6) 0.033(5) 0.042(6) 0.002(4) 0.015(5) 0.002(4)
N7 0.052(7) 0.029(5) 0.048(6) 0.005(4) 0.017(5) 0.002(4)
N8 0.051(6) 0.030(5) 0.037(5) -0.004(4) 0.010(4) 0.004(4)
N9 0.049(6) 0.031(5) 0.044(6) -0.002(4) 0.023(5) -0.011(4)
N10 0.084(10) 0.025(6) 0.103(11) -0.004(6) 0.055(8) -0.008(6)
C2 0.036(6) 0.032(6) 0.040(6) -0.003(5) 0.011(5) -0.004(5)
C3 0.076(15) 0.035(10) 0.071(15) 0.000 0.008(12) 0.000
N11 0.094(17) 0.058(13) 0.083(15) 0.000 0.009(13) 0.000
N12 0.079(10) 0.046(7) 0.082(10) 0.016(7) -0.002(8) -0.002(7)
N13 0.090(14) 0.14(2) 0.129(18) -0.061(16) 0.000(13) 0.032(14)
C5 0.12(2) 0.14(3) 0.12(2) -0.01(2) 0.010(18) 0.02(2)
N14 0.08(2) 0.21(4) 0.09(2) -0.12(3) 0.077(19) -0.09(3)

loop_
_atom_type_symbol
_atom_type_description
_atom_type_scat_dispersion_real
_atom_type_scat_dispersion_imag
_atom_type_scat_source
C C 0.0033 0.0016 'International Tables Vol C Tables 4.2.6.8 and 6.1.1.4'
H H 0.0000 0.0000 'International Tables Vol C Tables 4.2.6.8 and 6.1.1.4'
N N 0.0061 0.0033 'International Tables Vol C Tables 4.2.6.8 and 6.1.1.4'
F F 0.0171 0.0103 'International Tables Vol C Tables 4.2.6.8 and 6.1.1.4'
Fe Fe 0.3463 0.8444 'International Tables Vol C Tables 4.2.6.8 and 6.1.1.4'
Zn Zn 0.2839 1.4301 'International Tables Vol C Tables 4.2.6.8 and 6.1.1.4'

loop_
_geom_angle_atom_site_label_1
_geom_angle_atom_site_label_2
_geom_angle_atom_site_label_3
_geom_angle
_geom_angle_site_symmetry_1
_geom_angle_site_symmetry_3
F1 Zn1 F1 177.03(9) . 4_556
F1 Zn1 N1 93.6(4) . 4_556
F1 Zn1 N1 88.5(4) 4_556 4_556
F1 Zn1 N9 88.7(3) . .
F1 Zn1 N9 93.3(3) 4_556 .
N1 Zn1 N9 94.0(4) 4_556 .
F1 Zn1 N2 86.2(4) . .
F1 Zn1 N2 91.7(3) 4_556 .
N1 Zn1 N2 178.4(4) 4_556 .
N9 Zn1 N2 87.7(4) . .
F1 Zn1 N8 90.9(3) . 4_556
F1 Zn1 N8 87.1(3) 4_556 4_556
N1 Zn1 N8 86.7(4) 4_556 4_556
N9 Zn1 N8 179.3(4) . 4_556
N2 Zn1 N8 91.7(4) . 4_556
F5 Fe1 F3 173.6(4) . .
F5 Fe1 F4 93.6(4) . .
F3 Fe1 F4 91.9(4) . .
F5 Fe1 F2 94.0(4) . .
F3 Fe1 F2 89.6(4) . .
F4 Fe1 F2 87.3(4) . .
F5 Fe1 N4 89.2(4) . .
F3 Fe1 N4 87.6(3) . .
F4 Fe1 N4 88.3(4) . .
F2 Fe1 N4 174.7(4) . .
F5 Fe1 N6 88.9(4) . .
F3 Fe1 N6 85.7(3) . .
F4 Fe1 N6 176.7(4) . .
F2 Fe1 N6 90.4(4) . .
N4 Fe1 N6 93.8(4) . .
Zn1 F1 Zn1 109.7(3) . 4_546
C1 N1 N2 105.8(10) . .
C1 N1 Zn1 139.0(9) . 4_546
N2 N1 Zn1 114.8(7) . 4_546
N3 N2 N1 109.5(10) . .
N3 N2 Zn1 130.6(8) . .
N1 N2 Zn1 119.3(8) . .
N2 N3 N4 108.8(11) . 7_556
N3 N4 C1 107.2(10) 7_556 7_556
N3 N4 Fe1 119.9(8) 7_556 .
C1 N4 Fe1 133.0(8) 7_556 .
C1 N5 H5A 120.0 . .
C1 N5 H5B 120.0 . .
H5A N5 H5B 120.0 . .
N5 C1 N1 122.7(11) . .
N5 C1 N4 128.5(11) . 7_556
N1 C1 N4 108.8(11) . 7_556
C2 N6 N7 105.6(9) . .
C2 N6 Fe1 135.5(8) . .
N7 N6 Fe1 118.9(7) . .
N8 N7 N6 107.5(9) . .
N7 N8 N9 111.1(9) . .
N7 N8 Zn1 131.4(8) . 4_546
N9 N8 Zn1 117.0(7) . 4_546
C2 N9 N8 103.7(9) . .
C2 N9 Zn1 139.5(8) . .
N8 N9 Zn1 116.0(7) . .
C2 N10 H10A 120.0 . .
C2 N10 H10B 120.0 . .
H10A N10 H10B 120.0 . .
N9 C2 N6 112.0(11) . .
N9 C2 N10 123.1(11) . .
N6 C2 N10 124.9(11) . .
N11 C3 N12 118.3(11) . .
N11 C3 N12 118.3(11) . 2
N12 C3 N12 123(2) . 2
C3 N11 H11A 120.0 . .
C3 N11 H11B 120.0 . .
H11A N11 H11B 120.0 . .
C3 N12 H12A 120.0 . .
C3 N12 H12B 120.0 . .
H12A N12 H12B 120.0 . .
C5 N13 C4 119(3) . .
C5 N13 H13A 107.7 . .
C4 N13 H13A 107.7 . .
C5 N13 H13B 107.7 . .
C4 N13 H13B 107.7 . .
H13A N13 H13B 107.1 . .
N13 C4 H4A 109.5 . .
N13 C4 H4B 109.5 . .
H4A C4 H4B 109.5 . .
N13 C4 H4C 109.5 . .
H4A C4 H4C 109.5 . .
H4B C4 H4C 109.5 . .
N13 C5 H5C 109.5 . .
N13 C5 H5D 109.5 . .
H5C C5 H5D 109.5 . .
N13 C5 H5E 109.5 . .
H5C C5 H5E 109.5 . .
H5D C5 H5E 109.5 . .

loop_
_geom_bond_atom_site_label_1
_geom_bond_atom_site_label_2
_geom_bond_distance
_geom_bond_site_symmetry_2
Zn1 F1 2.025(7) .
Zn1 F1 2.040(7) 4_556
Zn1 N1 2.148(11) 4_556
Zn1 N9 2.160(10) .
Zn1 N2 2.170(11) .
Zn1 N8 2.209(10) 4_556
Fe1 F5 1.864(8) .
Fe1 F3 1.913(8) .
Fe1 F4 1.917(8) .
Fe1 F2 1.944(9) .
Fe1 N4 2.178(10) .
Fe1 N6 2.221(10) .
F1 Zn1 2.040(7) 4_546
N1 C1 1.344(15) .
N1 N2 1.360(14) .
N1 Zn1 2.148(11) 4_546
N2 N3 1.299(14) .
N3 N4 1.341(14) 7_556
N4 N3 1.341(14) 7_556
N4 C1 1.343(16) 7_556
N5 C1 1.337(18) .
N5 H5A 0.8600 .
N5 H5B 0.8600 .
C1 N4 1.343(16) 7_556
N6 C2 1.327(16) .
N6 N7 1.377(14) .
N7 N8 1.288(14) .
N8 N9 1.375(14) .
N8 Zn1 2.209(10) 4_546
N9 C2 1.325(14) .
N10 C2 1.369(18) .
N10 H10A 0.8600 .
N10 H10B 0.8600 .
C3 N11 1.30(3) .
C3 N12 1.324(17) .
C3 N12 1.324(17) 2
N11 H11A 0.8600 .
N11 H11B 0.8600 .
N12 H12A 0.8600 .
N12 H12B 0.8600 .
N13 C5 1.41(3) .
N13 C4 1.313(10) .
N13 H13A 0.9000 .
N13 H13B 0.9000 .
C4 H4A 0.9600 .
C4 H4B 0.9600 .
C4 H4C 0.9600 .
C5 H5C 0.9600 .
C5 H5D 0.9600 .
C5 H5E 0.9600 .
N14 N14 1.76(8) 7_566
